data_7210487
loop_
_publ_author_name
'New, Siu Yee'
'Thio, Yude'
'Koh, Lip Lin'
'Andy Hor, T. S.'
'Xue, Feng'

_publ_section_title
;
 Supramolecular assembly of a new series of copper-l-arginine Schiff bases
;
_journal_issue 6
_journal_name_full CrystEngComm
_journal_page_first 2114
_journal_paper_doi 10.1039/c0ce00444h
_journal_volume 13
_journal_year 2011
_chemical_formula_sum 'C38 H52 Cu2 N8 O14'
_chemical_formula_weight 971.96
_chemical_name_systematic
;
?
;
_space_group_IT_number 19
_symmetry_cell_setting orthorhombic
_symmetry_space_group_name_Hall 'P 2ac 2ab'
_symmetry_space_group_name_H-M 'P 21 21 21'
_atom_sites_solution_hydrogens geom
_atom_sites_solution_primary direct
_atom_sites_solution_secondary difmap
_audit_creation_method SHELXL-97
_cell_angle_alpha 90.00
_cell_angle_beta 90.00
_cell_angle_gamma 90.00
_cell_formula_units_Z 4
_cell_length_a 11.7518(9)
_cell_length_b 16.3475(12)
_cell_length_c 23.4131(18)
_cell_measurement_reflns_used 3592
_cell_measurement_temperature 223(2)
_cell_measurement_theta_max 19.87
_cell_measurement_theta_min 2.30
_cell_volume 4498.0(6)
_computing_cell_refinement 'Bruker SMART'
_computing_data_collection 'Bruker SMART'
_computing_data_reduction 'Bruker SAINT'
_computing_molecular_graphics 'Bruker SHELXTL'
_computing_publication_material 'Bruker SHELXTL'
_computing_structure_refinement 'SHELXL-97 (Sheldrick, 1997)'
_computing_structure_solution 'SHELXS-97 (Sheldrick, 1990)'
_diffrn_ambient_temperature 223(2)
_diffrn_measured_fraction_theta_full 0.994
_diffrn_measured_fraction_theta_max 0.994
_diffrn_measurement_device_type 'CCD area detector'
_diffrn_measurement_method 'phi and omega scans'
_diffrn_radiation_monochromator graphite
_diffrn_radiation_source 'fine-focus sealed tube'
_diffrn_radiation_type MoK\a
_diffrn_radiation_wavelength 0.71073
_diffrn_reflns_av_R_equivalents 0.0824
_diffrn_reflns_av_sigmaI/netI 0.1017
_diffrn_reflns_limit_h_max 15
_diffrn_reflns_limit_h_min -15
_diffrn_reflns_limit_k_max 18
_diffrn_reflns_limit_k_min -21
_diffrn_reflns_limit_l_max 28
_diffrn_reflns_limit_l_min -30
_diffrn_reflns_number 31714
_diffrn_reflns_theta_full 27.64
_diffrn_reflns_theta_max 27.64
_diffrn_reflns_theta_min 1.52
_exptl_absorpt_coefficient_mu 1.017
_exptl_absorpt_correction_T_max 0.9799
_exptl_absorpt_correction_T_min 0.7109
_exptl_absorpt_correction_type none
_exptl_crystal_density_diffrn 1.435
_exptl_crystal_density_meas 0
_exptl_crystal_density_method 'not measured'
_exptl_crystal_F_000 2024
_exptl_crystal_size_max 0.36
_exptl_crystal_size_mid 0.04
_exptl_crystal_size_min 0.02
_refine_diff_density_max 0.644
_refine_diff_density_min -0.400
_refine_diff_density_rms 0.094
_refine_ls_abs_structure_details 'Flack H D (1983), Acta Cryst. A39, 876-881'
_refine_ls_abs_structure_Flack 0.025(19)
_refine_ls_extinction_method none
_refine_ls_goodness_of_fit_ref 1.073
_refine_ls_hydrogen_treatment mixed
_refine_ls_matrix_type full
_refine_ls_number_parameters 579
_refine_ls_number_reflns 10372
_refine_ls_number_restraints 54
_refine_ls_restrained_S_all 1.071
_refine_ls_R_factor_all 0.1135
_refine_ls_R_factor_gt 0.0782
_refine_ls_shift/su_max 0.003
_refine_ls_shift/su_mean 0.000
_refine_ls_structure_factor_coef Fsqd
_refine_ls_weighting_details 'calc w=1/[\s^2^(Fo^2^)+(0.0773P)^2^+0.3788P] where P=(Fo^2^+2Fc^2^)/3'
_refine_ls_weighting_scheme calc
_refine_ls_wR_factor_gt 0.1590
_refine_ls_wR_factor_ref 0.1750
_reflns_number_gt 7342
_reflns_number_total 10372
_reflns_threshold_expression >2sigma(I)
_cod_data_source_file c0ce00444h.txt
_cod_data_source_block 8450
_cod_depositor_comments
;
The following automatic conversions were performed:

'_symmetry_cell_setting' value 'Orthorhombic' changed to
'orthorhombic' according to the built-in table from CIF Core
dictionary named 'cif_core.dic' version 2.4.1 from 2010-06-29.

Automatic conversion script
Id: cif_fix_values 1891 2012-01-12 08:04:46Z andrius 
;
_cod_original_sg_symbol_H-M P2(1)2(1)2(1)
_cod_database_code 7210487

loop_
_symmetry_equiv_pos_as_xyz
'x, y, z'
'-x+1/2, -y, z+1/2'
'-x, y+1/2, -z+1/2'
'x+1/2, -y+1/2, -z'

loop_
_atom_site_label
_atom_site_type_symbol
_atom_site_fract_x
_atom_site_fract_y
_atom_site_fract_z
_atom_site_U_iso_or_equiv
_atom_site_adp_type
_atom_site_occupancy
_atom_site_symmetry_multiplicity
_atom_site_calc_flag
_atom_site_refinement_flags
_atom_site_disorder_assembly
_atom_site_disorder_group
Cu1 Cu 0.79331(6) 0.87363(4) 0.85436(3) 0.03332(18) Uani 1 1 d . . .
C1 C 1.0349(4) 0.7757(3) 0.8674(2) 0.0276(12) Uani 1 1 d D . .
C2 C 0.9795(5) 0.8039(3) 0.9169(2) 0.0340(13) Uani 1 1 d D . .
C3 C 1.0296(5) 0.7866(4) 0.9713(3) 0.0417(15) Uani 1 1 d D . .
H3 H 0.9934 0.8061 1.0044 0.050 Uiso 1 1 calc R . .
C4 C 1.1254(5) 0.7439(4) 0.9768(3) 0.0409(15) Uani 1 1 d D . .
H4 H 1.1549 0.7340 1.0135 0.049 Uiso 1 1 calc R . .
C5 C 1.2818(6) 0.6653(4) 0.9344(3) 0.0465(16) Uani 1 1 d D . .
H5 H 1.3076 0.6526 0.9714 0.056 Uiso 1 1 calc R . .
C6 C 1.3400(6) 0.6375(5) 0.8892(3) 0.0533(19) Uani 1 1 d D . .
H6 H 1.4068 0.6066 0.8943 0.064 Uiso 1 1 calc R . .
C7 C 1.2998(6) 0.6551(4) 0.8341(3) 0.0504(17) Uani 1 1 d D . .
H7 H 1.3406 0.6364 0.8022 0.060 Uiso 1 1 calc R . .
C8 C 1.2010(6) 0.6996(4) 0.8262(3) 0.0445(15) Uani 1 1 d D . .
H8 H 1.1745 0.7100 0.7890 0.053 Uiso 1 1 calc R . .
C9 C 1.1408(5) 0.7291(3) 0.8730(2) 0.0341(13) Uani 1 1 d D . .
C10 C 1.1840(5) 0.7127(3) 0.9280(3) 0.0374(14) Uani 1 1 d D . .
O1 O 0.8829(4) 0.8448(3) 0.91732(17) 0.0424(11) Uani 1 1 d . . .
C11 C 0.9914(5) 0.7918(3) 0.8122(2) 0.0295(12) Uani 1 1 d . . .
H11 H 1.0356 0.7741 0.7811 0.035 Uiso 1 1 calc R . .
N1 N 0.8971(4) 0.8285(3) 0.80034(19) 0.0302(10) Uani 1 1 d . . .
C12 C 0.8615(4) 0.8389(3) 0.7404(2) 0.0298(12) Uani 1 1 d . . .
H12 H 0.9266 0.8593 0.7177 0.036 Uiso 1 1 calc R . .
C13 C 0.7661(5) 0.9021(3) 0.7393(2) 0.0309(12) Uani 1 1 d . . .
O2 O 0.7194(4) 0.9215(2) 0.78743(16) 0.0377(9) Uani 1 1 d . . .
O3 O 0.7343(4) 0.9303(3) 0.69367(18) 0.0440(11) Uani 1 1 d . . .
C14 C 0.8179(5) 0.7597(3) 0.7141(2) 0.0338(13) Uani 1 1 d . . .
H14A H 0.7888 0.7713 0.6757 0.041 Uiso 1 1 calc R . .
H14B H 0.8816 0.7214 0.7102 0.041 Uiso 1 1 calc R . .
C15 C 0.7252(5) 0.7195(4) 0.7486(3) 0.0397(14) Uani 1 1 d . . .
H15A H 0.6625 0.7585 0.7532 0.048 Uiso 1 1 calc R . .
H15B H 0.7551 0.7073 0.7868 0.048 Uiso 1 1 calc R . .
C16 C 0.6780(5) 0.6409(3) 0.7231(2) 0.0345(13) Uani 1 1 d . . .
H16A H 0.6276 0.6539 0.6910 0.041 Uiso 1 1 calc R . .
H16B H 0.7405 0.6070 0.7087 0.041 Uiso 1 1 calc R . .
C17 C 0.5277(5) 0.5457(3) 0.7585(2) 0.0325(13) Uani 1 1 d D . .
N2 N 0.6149(4) 0.5965(3) 0.7667(2) 0.0385(12) Uani 1 1 d D . .
H2 H 0.6364 0.6039 0.8019 0.046 Uiso 1 1 calc R . .
N3 N 0.4917(4) 0.5019(3) 0.8020(2) 0.0380(12) Uani 1 1 d D . .
H3A H 0.5246 0.5064 0.8351 0.046 Uiso 1 1 calc R . .
H3B H 0.4349 0.4683 0.7976 0.046 Uiso 1 1 calc R . .
N4 N 0.4770(4) 0.5368(3) 0.7079(2) 0.0429(12) Uani 1 1 d D . .
H4A H 0.4210 0.5024 0.7041 0.051 Uiso 1 1 calc R . .
H4B H 0.4999 0.5654 0.6787 0.051 Uiso 1 1 calc R . .
C18 C 0.5711(6) 0.8907(4) 0.9057(2) 0.0392(14) Uani 1 1 d D . .
C19 C 0.5388(6) 0.8166(4) 0.8710(3) 0.0512(18) Uani 1 1 d D . .
H19A H 0.4691 0.7933 0.8860 0.077 Uiso 1 1 calc R . .
H19B H 0.5993 0.7764 0.8730 0.077 Uiso 1 1 calc R . .
H19C H 0.5271 0.8326 0.8315 0.077 Uiso 1 1 calc R . .
O4 O 0.6741(3) 0.9147(3) 0.90315(18) 0.0422(10) Uani 1 1 d D . .
O5 O 0.4992(4) 0.9245(3) 0.93572(19) 0.0496(12) Uani 1 1 d D . .
Cu2 Cu 0.41980(7) 0.96585(5) 0.52721(4) 0.0470(2) Uani 1 1 d . . .
C21 C 0.3720(5) 1.0103(4) 0.3925(3) 0.0408(15) Uani 1 1 d D . .
C22 C 0.4635(5) 0.9602(4) 0.4064(3) 0.0515(18) Uani 1 1 d D . .
C23 C 0.5352(7) 0.9307(5) 0.3618(4) 0.078(3) Uani 1 1 d D . .
H23 H 0.5956 0.8953 0.3708 0.093 Uiso 1 1 calc R . .
C24 C 0.5178(8) 0.9529(6) 0.3066(4) 0.078(3) Uani 1 1 d D . .
H24 H 0.5697 0.9355 0.2785 0.093 Uiso 1 1 calc R . .
C25 C 0.3999(9) 1.0219(7) 0.2329(4) 0.090(4) Uani 1 1 d D . .
H25 H 0.4504 1.0028 0.2048 0.108 Uiso 1 1 calc R . .
C26 C 0.3125(10) 1.0654(7) 0.2169(4) 0.095(4) Uani 1 1 d D . .
H26 H 0.2988 1.0751 0.1779 0.114 Uiso 1 1 calc R . .
C27 C 0.2385(8) 1.0978(6) 0.2589(3) 0.079(3) Uani 1 1 d D . .
H27 H 0.1773 1.1315 0.2481 0.095 Uiso 1 1 calc R . .
C28 C 0.2567(8) 1.0798(5) 0.3157(3) 0.063(2) Uani 1 1 d D . .
H28 H 0.2054 1.0995 0.3432 0.075 Uiso 1 1 calc R . .
C29 C 0.3501(6) 1.0327(4) 0.3332(3) 0.0474(17) Uani 1 1 d D . .
C30 C 0.4217(8) 1.0025(5) 0.2898(3) 0.063(2) Uani 1 1 d D . .
O6 O 0.4873(4) 0.9317(3) 0.4573(2) 0.0561(13) Uani 1 1 d . . .
C31 C 0.3004(6) 1.0471(4) 0.4364(2) 0.0392(14) Uani 1 1 d . . .
H31 H 0.2428 1.0833 0.4246 0.047 Uiso 1 1 calc R . .
N5 N 0.3109(4) 1.0330(3) 0.4901(2) 0.0367(11) Uani 1 1 d . . .
C32 C 0.2389(5) 1.0741(4) 0.5313(2) 0.0365(13) Uani 1 1 d . . .
H32 H 0.2114 1.1269 0.5159 0.044 Uiso 1 1 calc R . .
C33 C 0.3088(5) 1.0879(4) 0.5853(2) 0.0377(14) Uani 1 1 d . . .
O7 O 0.3901(4) 1.0363(3) 0.59285(18) 0.0504(12) Uani 1 1 d . . .
O8 O 0.2832(4) 1.1402(3) 0.62056(18) 0.0555(12) Uani 1 1 d . . .
C34 C 0.1370(5) 1.0179(4) 0.5472(2) 0.0346(13) Uani 1 1 d . . .
H34A H 0.1019 0.9973 0.5121 0.042 Uiso 1 1 calc R . .
H34B H 0.1652 0.9708 0.5689 0.042 Uiso 1 1 calc R . .
C35 C 0.0484(5) 1.0620(4) 0.5821(3) 0.0397(15) Uani 1 1 d . . .
H35A H 0.0273 1.1129 0.5627 0.048 Uiso 1 1 calc R . .
H35B H 0.0805 1.0763 0.6194 0.048 Uiso 1 1 calc R . .
C36 C -0.0572(5) 1.0099(4) 0.5907(3) 0.0429(15) Uani 1 1 d . . .
H36A H -0.0354 0.9558 0.6050 0.051 Uiso 1 1 calc R . .
H36B H -0.1072 1.0357 0.6189 0.051 Uiso 1 1 calc R . .
C37 C -0.2173(5) 0.9630(4) 0.5302(3) 0.0450(15) Uani 1 1 d D . .
N6 N -0.1172(4) 1.0015(3) 0.5363(2) 0.0420(13) Uani 1 1 d D . .
H6A H -0.0861 1.0227 0.5060 0.050 Uiso 1 1 calc R . .
N7 N -0.2667(4) 0.9635(4) 0.4792(2) 0.0543(15) Uani 1 1 d D . .
H7A H -0.3302 0.9372 0.4739 0.065 Uiso 1 1 calc R . .
H7B H -0.2356 0.9900 0.4511 0.065 Uiso 1 1 calc R . .
N8 N -0.2623(5) 0.9236(4) 0.5730(2) 0.0514(15) Uani 1 1 d D . .
H8A H -0.3258 0.8970 0.5685 0.062 Uiso 1 1 calc R . .
H8B H -0.2288 0.9239 0.6062 0.062 Uiso 1 1 calc R . .
C38 C 0.4312(10) 0.8411(5) 0.5983(4) 0.072(2) Uani 1 1 d D . .
C39 C 0.4802(11) 0.7828(6) 0.6420(5) 0.121(4) Uani 1 1 d D . .
H39A H 0.4592 0.8008 0.6801 0.181 Uiso 1 1 calc R . .
H39B H 0.5625 0.7820 0.6386 0.181 Uiso 1 1 calc R . .
H39C H 0.4504 0.7283 0.6354 0.181 Uiso 1 1 calc R . .
O9 O 0.5025(4) 0.8864(4) 0.5724(2) 0.0680(15) Uani 1 1 d D . .
O10 O 0.3287(6) 0.8450(4) 0.5891(3) 0.097(2) Uani 1 1 d D . .
O1W O 0.4513(8) 0.0870(4) 0.9052(2) 0.104(3) Uani 1 1 d U . .
O2W O 0.6154(17) 0.7291(9) 0.3482(8) 0.306(10) Uani 1 1 d U . .
O3W O 0.4682(14) 0.7595(7) 0.4490(6) 0.132(5) Uani 0.60 1 d PU A 1
O4W O 0.695(3) 0.6912(10) 0.5371(16) 0.30(2) Uani 0.60 1 d PU B 1
O3W' O 0.425(3) 0.6831(14) 0.5164(10) 0.190(14) Uani 0.40 1 d PU C 2
O4W' O 0.678(6) 0.734(3) 0.489(3) 0.42(4) Uani 0.40 1 d PU D 2

loop_
_atom_site_aniso_label
_atom_site_aniso_U_11
_atom_site_aniso_U_22
_atom_site_aniso_U_33
_atom_site_aniso_U_23
_atom_site_aniso_U_13
_atom_site_aniso_U_12
Cu1 0.0328(3) 0.0398(4) 0.0274(3) -0.0037(3) -0.0011(3) 0.0081(3)
C1 0.024(3) 0.022(3) 0.036(3) 0.001(2) -0.003(2) -0.002(2)
C2 0.036(3) 0.034(3) 0.032(3) 0.001(2) -0.006(3) -0.010(3)
C3 0.046(4) 0.051(4) 0.028(3) 0.002(3) -0.003(3) 0.000(3)
C4 0.044(4) 0.050(4) 0.029(3) 0.010(3) -0.009(3) -0.002(3)
C5 0.043(4) 0.045(4) 0.051(4) 0.009(3) -0.017(3) 0.002(3)
C6 0.036(3) 0.060(5) 0.064(5) 0.010(4) -0.007(3) 0.020(3)
C7 0.043(4) 0.054(4) 0.054(4) -0.005(3) 0.005(3) 0.018(3)
C8 0.044(4) 0.051(4) 0.038(3) -0.002(3) -0.001(3) 0.015(3)
C9 0.037(3) 0.030(3) 0.035(3) -0.001(2) -0.005(3) 0.003(3)
C10 0.034(3) 0.026(3) 0.052(4) 0.004(3) -0.011(3) -0.007(2)
O1 0.039(2) 0.057(3) 0.031(2) -0.0074(19) -0.0024(18) 0.011(2)
C11 0.026(3) 0.033(3) 0.030(3) -0.002(2) 0.001(2) 0.002(2)
N1 0.029(2) 0.031(3) 0.031(2) -0.002(2) -0.001(2) 0.002(2)
C12 0.023(3) 0.039(3) 0.027(3) 0.002(2) -0.003(2) 0.001(2)
C13 0.033(3) 0.024(3) 0.036(3) 0.004(2) 0.002(2) -0.002(2)
O2 0.037(2) 0.040(2) 0.036(2) -0.0001(18) -0.0005(19) 0.014(2)
O3 0.048(3) 0.050(3) 0.035(2) 0.0127(19) -0.005(2) 0.013(2)
C14 0.038(3) 0.030(3) 0.033(3) -0.006(2) -0.009(2) 0.005(3)
C15 0.040(3) 0.045(4) 0.034(3) -0.009(3) -0.002(3) 0.000(3)
C16 0.040(3) 0.029(3) 0.034(3) 0.000(2) -0.001(2) 0.002(2)
C17 0.038(3) 0.028(3) 0.032(3) -0.008(2) -0.007(2) 0.005(3)
N2 0.048(3) 0.034(3) 0.034(3) -0.003(2) -0.007(2) -0.008(2)
N3 0.039(3) 0.038(3) 0.037(3) -0.003(2) -0.007(2) -0.009(2)
N4 0.048(3) 0.047(3) 0.034(3) -0.003(2) -0.006(2) -0.012(3)
C18 0.046(4) 0.043(4) 0.028(3) 0.008(3) 0.001(3) 0.011(3)
C19 0.056(4) 0.046(4) 0.052(4) 0.000(3) 0.015(3) -0.001(3)
O4 0.027(2) 0.059(3) 0.041(2) -0.015(2) 0.0033(18) 0.008(2)
O5 0.050(3) 0.058(3) 0.041(3) -0.005(2) 0.015(2) 0.012(2)
Cu2 0.0371(4) 0.0576(5) 0.0465(5) -0.0028(4) -0.0070(4) 0.0076(4)
C21 0.037(3) 0.047(4) 0.039(3) -0.009(3) 0.004(3) -0.015(3)
C22 0.038(4) 0.058(4) 0.058(5) -0.021(4) 0.012(3) -0.010(4)
C23 0.061(5) 0.095(6) 0.077(7) -0.034(5) 0.016(5) -0.010(5)
C24 0.077(6) 0.099(7) 0.057(5) -0.036(5) 0.033(5) -0.032(6)
C25 0.086(7) 0.136(10) 0.049(5) -0.048(6) 0.025(5) -0.071(7)
C26 0.116(9) 0.133(10) 0.035(5) -0.006(5) -0.006(5) -0.078(8)
C27 0.096(7) 0.094(7) 0.047(5) 0.004(4) -0.015(5) -0.040(5)
C28 0.087(6) 0.063(5) 0.038(4) -0.002(3) -0.005(4) -0.033(5)
C29 0.067(4) 0.042(4) 0.033(3) -0.011(3) 0.010(3) -0.027(4)
C30 0.074(5) 0.074(5) 0.040(4) -0.026(4) 0.009(4) -0.036(5)
O6 0.046(3) 0.065(3) 0.058(3) -0.005(2) 0.002(2) 0.011(2)
C31 0.046(3) 0.035(3) 0.037(3) -0.009(2) 0.000(3) -0.010(3)
N5 0.039(3) 0.040(3) 0.032(3) -0.001(2) -0.006(2) 0.006(2)
C32 0.038(3) 0.043(3) 0.028(3) -0.004(3) 0.001(2) 0.001(3)
C33 0.036(3) 0.046(4) 0.031(3) 0.002(3) -0.002(3) -0.014(3)
O7 0.051(3) 0.061(3) 0.039(2) -0.006(2) -0.019(2) 0.002(3)
O8 0.066(3) 0.061(3) 0.040(2) -0.012(2) -0.009(2) -0.009(3)
C34 0.035(3) 0.042(4) 0.026(3) -0.003(2) -0.007(2) 0.005(3)
C35 0.044(3) 0.042(4) 0.034(3) 0.003(3) -0.001(3) 0.006(3)
C36 0.041(3) 0.054(4) 0.034(3) 0.003(3) -0.007(3) 0.000(3)
C37 0.040(3) 0.059(4) 0.035(3) -0.004(3) -0.005(3) 0.010(4)
N6 0.038(3) 0.064(3) 0.024(3) 0.006(2) -0.001(2) -0.002(3)
N7 0.043(3) 0.082(4) 0.037(3) 0.012(3) -0.009(2) -0.022(3)
N8 0.048(3) 0.070(4) 0.036(3) 0.009(3) 0.000(3) -0.012(3)
C38 0.093(7) 0.052(5) 0.072(6) 0.010(4) 0.002(5) 0.016(5)
C39 0.181(12) 0.084(7) 0.098(8) 0.022(6) -0.014(9) 0.065(8)
O9 0.052(3) 0.076(4) 0.076(4) 0.008(3) -0.010(3) 0.022(3)
O10 0.087(5) 0.064(4) 0.139(7) 0.016(4) 0.005(5) 0.001(4)
O1W 0.191(8) 0.074(4) 0.048(3) 0.011(3) 0.025(4) 0.035(5)
O2W 0.39(2) 0.227(14) 0.299(18) -0.088(14) -0.084(19) 0.166(16)
O3W 0.198(15) 0.064(7) 0.134(12) -0.022(7) 0.031(11) 0.025(9)
O4W 0.34(3) 0.077(11) 0.49(5) -0.017(18) 0.30(4) -0.023(17)
O3W' 0.31(4) 0.126(18) 0.14(2) -0.018(15) -0.13(2) -0.02(2)
O4W' 0.53(8) 0.31(5) 0.41(7) -0.30(5) -0.25(7) 0.22(6)

loop_
_atom_type_symbol
_atom_type_description
_atom_type_scat_dispersion_real
_atom_type_scat_dispersion_imag
_atom_type_scat_source
C C 0.0033 0.0016 'International Tables Vol C Tables 4.2.6.8 and 6.1.1.4'
H H 0.0000 0.0000 'International Tables Vol C Tables 4.2.6.8 and 6.1.1.4'
N N 0.0061 0.0033 'International Tables Vol C Tables 4.2.6.8 and 6.1.1.4'
O O 0.0106 0.0060 'International Tables Vol C Tables 4.2.6.8 and 6.1.1.4'
Cu Cu 0.3201 1.2651 'International Tables Vol C Tables 4.2.6.8 and 6.1.1.4'

loop_
_geom_angle_atom_site_label_1
_geom_angle_atom_site_label_2
_geom_angle_atom_site_label_3
_geom_angle
O1 Cu1 N1 93.73(19)
O1 Cu1 O4 91.70(18)
N1 Cu1 O4 173.19(19)
O1 Cu1 O2 169.1(2)
N1 Cu1 O2 84.69(18)
O4 Cu1 O2 90.73(18)
C2 C1 C11 121.6(5)
C2 C1 C9 119.2(5)
C11 C1 C9 119.1(5)
O1 C2 C1 124.9(5)
O1 C2 C3 116.6(5)
C1 C2 C3 118.6(5)
C4 C3 C2 122.5(6)
C3 C4 C10 121.2(6)
C6 C5 C10 121.6(6)
C5 C6 C7 119.0(6)
C8 C7 C6 121.0(6)
C7 C8 C9 120.2(6)
C8 C9 C10 118.1(5)
C8 C9 C1 122.7(5)
C10 C9 C1 119.2(5)
C5 C10 C9 120.1(6)
C5 C10 C4 120.6(6)
C9 C10 C4 119.2(5)
C2 O1 Cu1 127.3(4)
N1 C11 C1 126.4(5)
C11 N1 C12 120.1(5)
C11 N1 Cu1 126.0(4)
C12 N1 Cu1 113.9(3)
N1 C12 C14 112.5(5)
N1 C12 C13 107.6(4)
C14 C12 C13 108.8(4)
O3 C13 O2 122.7(5)
O3 C13 C12 119.7(5)
O2 C13 C12 117.6(5)
C13 O2 Cu1 114.4(4)
C15 C14 C12 113.4(5)
C14 C15 C16 114.9(5)
N2 C16 C15 109.3(5)
N3 C17 N2 118.4(5)
N3 C17 N4 118.9(5)
N2 C17 N4 122.7(6)
C17 N2 C16 126.9(5)
O5 C18 O4 122.8(6)
O5 C18 C19 119.7(6)
O4 C18 C19 117.5(6)
C18 O4 Cu1 127.7(4)
N5 Cu2 O6 93.3(2)
N5 Cu2 O9 167.7(2)
O6 Cu2 O9 93.6(2)
N5 Cu2 O7 84.18(19)
O6 Cu2 O7 157.7(2)
O9 Cu2 O7 93.2(2)
N5 Cu2 O10 114.0(2)
O6 Cu2 O10 114.6(2)
O9 Cu2 O10 53.8(2)
O7 Cu2 O10 86.4(2)
C22 C21 C31 121.7(6)
C22 C21 C29 120.4(6)
C31 C21 C29 117.7(6)
O6 C22 C21 126.0(6)
O6 C22 C23 114.8(7)
C21 C22 C23 119.0(8)
C24 C23 C22 121.2(9)
C23 C24 C30 121.7(7)
C26 C25 C30 122.9(9)
C25 C26 C27 119.2(9)
C28 C27 C26 119.6(10)
C27 C28 C29 121.4(9)
C28 C29 C30 116.8(7)
C28 C29 C21 123.6(6)
C30 C29 C21 119.5(7)
C25 C30 C29 119.9(9)
C25 C30 C24 122.1(8)
C29 C30 C24 117.9(7)
C22 O6 Cu2 126.1(4)
N5 C31 C21 124.1(6)
C31 N5 C32 120.9(5)
C31 N5 Cu2 128.1(4)
C32 N5 Cu2 110.9(4)
N5 C32 C33 107.9(5)
N5 C32 C34 109.6(5)
C33 C32 C34 107.7(5)
O8 C33 O7 123.2(6)
O8 C33 C32 122.0(6)
O7 C33 C32 114.6(5)
C33 O7 Cu2 114.3(4)
C35 C34 C32 112.3(5)
C34 C35 C36 111.7(5)
N6 C36 C35 109.4(5)
N8 C37 N7 121.2(6)
N8 C37 N6 120.3(6)
N7 C37 N6 118.5(6)
C37 N6 C36 124.1(5)
O10 C38 O9 122.2(8)
O10 C38 C39 121.7(10)
O9 C38 C39 116.1(10)
C38 O9 Cu2 108.7(5)
C38 O10 Cu2 74.9(5)

loop_
_geom_bond_atom_site_label_1
_geom_bond_atom_site_label_2
_geom_bond_distance
Cu1 O1 1.872(4)
Cu1 N1 1.906(5)
Cu1 O4 1.928(4)
Cu1 O2 1.955(4)
C1 C2 1.407(8)
C1 C11 1.414(7)
C1 C9 1.465(8)
C2 O1 1.317(7)
C2 C3 1.433(8)
C3 C4 1.331(9)
C4 C10 1.429(9)
C5 C6 1.340(10)
C5 C10 1.394(9)
C6 C7 1.403(9)
C7 C8 1.383(9)
C8 C9 1.392(8)
C9 C10 1.409(8)
C11 N1 1.291(7)
N1 C12 1.475(7)
C12 C14 1.522(8)
C12 C13 1.525(8)
C13 O3 1.222(7)
C13 O2 1.294(7)
C14 C15 1.507(8)
C15 C16 1.522(8)
C16 N2 1.457(7)
C17 N3 1.315(8)
C17 N2 1.333(7)
C17 N4 1.334(7)
C18 O5 1.230(7)
C18 O4 1.274(8)
C18 C19 1.507(9)
Cu2 N5 1.897(5)
Cu2 O6 1.902(5)
Cu2 O9 1.936(5)
Cu2 O7 1.952(5)
Cu2 O10 2.674(7)
C21 C22 1.390(10)
C21 C31 1.458(8)
C21 C29 1.460(9)
C22 O6 1.311(9)
C22 C23 1.425(10)
C23 C24 1.358(13)
C24 C30 1.445(13)
C25 C26 1.304(15)
C25 C30 1.394(12)
C26 C27 1.416(14)
C27 C28 1.378(10)
C28 C29 1.402(11)
C29 C30 1.408(10)
C31 N5 1.285(7)
N5 C32 1.449(7)
C32 C33 1.524(8)
C32 C34 1.554(8)
C33 O8 1.225(7)
C33 O7 1.287(8)
C34 C35 1.507(8)
C35 C36 1.518(9)
C36 N6 1.463(7)
C37 N8 1.304(8)
C37 N7 1.327(7)
C37 N6 1.341(8)
C38 O10 1.226(11)
C38 O9 1.273(11)
C38 C39 1.512(12)
